data_4336275
loop_
_publ_author_name
'Jonathan W. Dube'
'Charles L. B. Macdonald'
'Bobby D. Ellis'
'Paul J. Ragogna'

_publ_contact_author_address
;1151 Richmond Street
London
Ontario
Canada
N6A 5B7
;
_publ_contact_author_email pragogna@uwo.ca
_publ_contact_author_fax 1-519-661-3022
_publ_contact_author_name 'Prof. Paul J. Ragogna'
_publ_contact_author_phone '519-661-2111 ex 87048'
_publ_section_title
;
 Synthesis of Zwitterionic Triphosphenium Transition Metal Complexes: A
 Boron Atom Makes The Difference
;
_journal_name_full 'Inorganic Chemistry'
_journal_page_first 11438
_journal_page_last 11449
_journal_paper_doi 10.1021/ic401766j
_journal_volume 52
_journal_year 2013
_chemical_formula_moiety 'C44 H34 B Co2 O6 P3, C4 H10 O'
_chemical_formula_sum 'C48 H44 B Co2 O7 P3'
_chemical_formula_weight 954.41
_chemical_name_systematic
; 
 ? 
;
_space_group_IT_number 2
_symmetry_cell_setting triclinic
_symmetry_space_group_name_Hall '-P 1'
_symmetry_space_group_name_H-M 'P -1'
_atom_sites_solution_hydrogens geom
_atom_sites_solution_primary direct
_atom_sites_solution_secondary difmap
_audit_creation_method SHELXL-97
_cell_angle_alpha 70.291(13)
_cell_angle_beta 89.234(16)
_cell_angle_gamma 78.154(14)
_cell_formula_units_Z 2
_cell_length_a 12.533(4)
_cell_length_b 12.565(5)
_cell_length_c 15.562(6)
_cell_measurement_reflns_used 9960
_cell_measurement_temperature 110(2)
_cell_measurement_theta_max 30.67
_cell_measurement_theta_min 2.59
_cell_volume 2253.8(15)
_computing_cell_refinement SAINT
_computing_data_collection 'Bruker APEX II'
_computing_data_reduction SAINT
_computing_molecular_graphics XP
_computing_publication_material cif_to_tables
_computing_structure_refinement 'SHELXL-97 (Sheldrick, 1997)'
_computing_structure_solution 'SHELXS-97 (Sheldrick, 1990)'
_diffrn_ambient_temperature 110(2)
_diffrn_measured_fraction_theta_full 0.981
_diffrn_measured_fraction_theta_max 0.981
_diffrn_measurement_device_type 'Bruker APEX II CCD'
_diffrn_measurement_method '\f and \w scans'
_diffrn_radiation_monochromator graphite
_diffrn_radiation_source 'fine-focus sealed tube'
_diffrn_radiation_type MoK\a
_diffrn_radiation_wavelength 0.71073
_diffrn_reflns_av_R_equivalents 0.0544
_diffrn_reflns_av_sigmaI/netI 0.0530
_diffrn_reflns_limit_h_max 18
_diffrn_reflns_limit_h_min -18
_diffrn_reflns_limit_k_max 18
_diffrn_reflns_limit_k_min -18
_diffrn_reflns_limit_l_max 22
_diffrn_reflns_limit_l_min -22
_diffrn_reflns_number 97209
_diffrn_reflns_theta_full 31.00
_diffrn_reflns_theta_max 31.00
_diffrn_reflns_theta_min 2.74
_diffrn_standards_number 0
_exptl_absorpt_coefficient_mu 0.893
_exptl_absorpt_correction_T_max 0.9525
_exptl_absorpt_correction_T_min 0.8416
_exptl_absorpt_correction_type multi-scan
_exptl_absorpt_process_details SADABS
_exptl_crystal_colour violet
_exptl_crystal_density_diffrn 1.406
_exptl_crystal_description prism
_exptl_crystal_F_000 984
_exptl_crystal_size_max 0.20
_exptl_crystal_size_mid 0.10
_exptl_crystal_size_min 0.05
_refine_diff_density_max 0.511
_refine_diff_density_min -0.510
_refine_diff_density_rms 0.087
_refine_ls_extinction_method none
_refine_ls_goodness_of_fit_ref 1.036
_refine_ls_hydrogen_treatment constr
_refine_ls_matrix_type full
_refine_ls_number_parameters 552
_refine_ls_number_reflns 14073
_refine_ls_number_restraints 0
_refine_ls_restrained_S_all 1.036
_refine_ls_R_factor_all 0.0645
_refine_ls_R_factor_gt 0.0387
_refine_ls_shift/su_max 0.001
_refine_ls_shift/su_mean 0.000
_refine_ls_structure_factor_coef Fsqd
_refine_ls_weighting_details 'calc w=1/[\s^2^(Fo^2^)+(0.0354P)^2^+0.8474P] where P=(Fo^2^+2Fc^2^)/3'
_refine_ls_weighting_scheme calc
_refine_ls_wR_factor_gt 0.0788
_refine_ls_wR_factor_ref 0.0887
_reflns_number_gt 10417
_reflns_number_total 14073
_reflns_threshold_expression >2sigma(I)
_cod_data_source_file ic401766j_si_002_6.cif
_cod_data_source_block 4
_cod_original_cell_volume 2253.8(14)
_cod_database_code 4336275

loop_
_symmetry_equiv_pos_as_xyz
'x, y, z'
'-x, -y, -z'

loop_
_atom_site_label
_atom_site_type_symbol
_atom_site_fract_x
_atom_site_fract_y
_atom_site_fract_z
_atom_site_U_iso_or_equiv
_atom_site_adp_type
_atom_site_occupancy
_atom_site_symmetry_multiplicity
_atom_site_calc_flag
_atom_site_refinement_flags
Co1 Co 0.826705(17) 0.735604(19) 0.482080(16) 0.01523(6) Uani 1 1 d .
Co2 Co 0.651004(16) 0.893742(19) 0.392132(16) 0.01475(6) Uani 1 1 d .
P1 P 0.79771(3) 0.82633(4) 0.33712(3) 0.01250(9) Uani 1 1 d .
P2 P 0.76854(3) 0.73924(4) 0.24201(3) 0.01233(9) Uani 1 1 d .
P3 P 0.89603(3) 0.94350(4) 0.24664(3) 0.01281(9) Uani 1 1 d .
C1 C 0.76096(13) 0.61635(16) 0.53225(13) 0.0208(4) Uani 1 1 d .
O1 O 0.72585(10) 0.53748(12) 0.57130(9) 0.0280(3) Uani 1 1 d .
C2 C 0.83552(15) 0.81702(17) 0.55517(14) 0.0253(4) Uani 1 1 d .
O2 O 0.84471(14) 0.86395(14) 0.60522(11) 0.0423(4) Uani 1 1 d .
C3 C 0.96283(14) 0.65643(16) 0.49620(13) 0.0230(4) Uani 1 1 d .
O3 O 1.05096(10) 0.60432(12) 0.50588(11) 0.0373(4) Uani 1 1 d .
C4 C 0.66503(13) 1.01256(17) 0.42881(14) 0.0240(4) Uani 1 1 d .
O4 O 0.66772(11) 1.09116(13) 0.44928(12) 0.0393(4) Uani 1 1 d .
C5 C 0.56829(13) 0.79853(16) 0.45448(13) 0.0212(4) Uani 1 1 d .
O5 O 0.50996(10) 0.74031(12) 0.49022(10) 0.0311(3) Uani 1 1 d .
C6 C 0.55613(13) 0.96449(15) 0.29789(13) 0.0216(4) Uani 1 1 d .
O6 O 0.49234(11) 1.00860(12) 0.23740(10) 0.0335(3) Uani 1 1 d .
B1 B 0.78781(14) 0.93124(16) 0.07418(14) 0.0147(4) Uani 1 1 d .
C7 C 0.70795(12) 0.84807(14) 0.13842(12) 0.0155(3) Uani 1 1 d .
H7A H 0.6785 0.8098 0.1007 0.019 Uiso 1 1 calc R
H7B H 0.6452 0.8992 0.1538 0.019 Uiso 1 1 calc R
C8 C 0.89714(12) 0.93398(14) 0.13412(11) 0.0140(3) Uani 1 1 d .
H8A H 0.9271 1.0000 0.0950 0.017 Uiso 1 1 calc R
H8B H 0.9521 0.8632 0.1383 0.017 Uiso 1 1 calc R
C11 C 0.88881(12) 0.64525(14) 0.22253(12) 0.0155(3) Uani 1 1 d .
C12 C 0.99099(13) 0.63140(15) 0.26399(13) 0.0202(4) Uani 1 1 d .
H12A H 0.9990 0.6698 0.3059 0.024 Uiso 1 1 calc R
C13 C 1.08137(14) 0.56068(17) 0.24346(14) 0.0276(4) Uani 1 1 d .
H13A H 1.1514 0.5519 0.2708 0.033 Uiso 1 1 calc R
C14 C 1.06960(15) 0.50329(17) 0.18364(15) 0.0313(5) Uani 1 1 d .
H14A H 1.1315 0.4552 0.1700 0.038 Uiso 1 1 calc R
C15 C 0.96772(16) 0.51579(18) 0.14361(15) 0.0319(5) Uani 1 1 d .
H15A H 0.9597 0.4753 0.1032 0.038 Uiso 1 1 calc R
C16 C 0.87740(14) 0.58719(16) 0.16236(14) 0.0246(4) Uani 1 1 d .
H16A H 0.8077 0.5965 0.1341 0.030 Uiso 1 1 calc R
C21 C 0.67552(12) 0.64815(14) 0.29529(12) 0.0142(3) Uani 1 1 d .
C22 C 0.71597(13) 0.53909(15) 0.35987(13) 0.0199(4) Uani 1 1 d .
H22A H 0.7924 0.5120 0.3740 0.024 Uiso 1 1 calc R
C23 C 0.64382(15) 0.47023(16) 0.40351(13) 0.0242(4) Uani 1 1 d .
H23A H 0.6709 0.3961 0.4478 0.029 Uiso 1 1 calc R
C24 C 0.53251(15) 0.50973(17) 0.38236(14) 0.0245(4) Uani 1 1 d .
H24A H 0.4835 0.4627 0.4126 0.029 Uiso 1 1 calc R
C25 C 0.49233(14) 0.61743(16) 0.31730(14) 0.0240(4) Uani 1 1 d .
H25A H 0.4160 0.6436 0.3025 0.029 Uiso 1 1 calc R
C26 C 0.56328(13) 0.68715(15) 0.27372(13) 0.0185(4) Uani 1 1 d .
H26A H 0.5357 0.7612 0.2294 0.022 Uiso 1 1 calc R
C31 C 1.03506(12) 0.90300(14) 0.29471(12) 0.0161(3) Uani 1 1 d .
C32 C 1.05582(14) 0.88284(16) 0.38742(13) 0.0220(4) Uani 1 1 d .
H32A H 0.9968 0.8901 0.4254 0.026 Uiso 1 1 calc R
C33 C 1.16252(15) 0.85223(17) 0.42406(14) 0.0280(4) Uani 1 1 d .
H33A H 1.1766 0.8381 0.4872 0.034 Uiso 1 1 calc R
C34 C 1.24868(14) 0.84219(17) 0.36854(15) 0.0322(5) Uani 1 1 d .
H34A H 1.3217 0.8204 0.3939 0.039 Uiso 1 1 calc R
C35 C 1.22904(14) 0.86363(18) 0.27694(15) 0.0305(5) Uani 1 1 d .
H35A H 1.2885 0.8574 0.2392 0.037 Uiso 1 1 calc R
C36 C 1.12206(13) 0.89445(16) 0.23914(14) 0.0221(4) Uani 1 1 d .
H36A H 1.1087 0.9095 0.1757 0.027 Uiso 1 1 calc R
C41 C 0.84014(12) 1.08719(14) 0.24783(12) 0.0156(3) Uani 1 1 d .
C42 C 0.89696(14) 1.14193(16) 0.29092(13) 0.0219(4) Uani 1 1 d .
H42A H 0.9663 1.1030 0.3217 0.026 Uiso 1 1 calc R
C43 C 0.85132(16) 1.25371(17) 0.28840(15) 0.0286(4) Uani 1 1 d .
H43A H 0.8893 1.2909 0.3181 0.034 Uiso 1 1 calc R
C44 C 0.75093(16) 1.31096(16) 0.24287(15) 0.0298(5) Uani 1 1 d .
H44A H 0.7204 1.3875 0.2410 0.036 Uiso 1 1 calc R
C45 C 0.69479(15) 1.25682(16) 0.20001(14) 0.0249(4) Uani 1 1 d .
H45A H 0.6260 1.2966 0.1685 0.030 Uiso 1 1 calc R
C46 C 0.73835(13) 1.14498(15) 0.20281(12) 0.0189(4) Uani 1 1 d .
H46A H 0.6990 1.1077 0.1741 0.023 Uiso 1 1 calc R
C51 C 0.83115(12) 0.87674(14) -0.00536(12) 0.0155(3) Uani 1 1 d .
C52 C 0.93747(13) 0.81914(16) -0.01101(13) 0.0208(4) Uani 1 1 d .
H52A H 0.9916 0.8099 0.0346 0.025 Uiso 1 1 calc R
C53 C 0.96741(15) 0.77468(17) -0.08085(14) 0.0261(4) Uani 1 1 d .
H53A H 1.0410 0.7374 -0.0827 0.031 Uiso 1 1 calc R
C54 C 0.89040(16) 0.78481(17) -0.14717(14) 0.0260(4) Uani 1 1 d .
H54A H 0.9103 0.7544 -0.1947 0.031 Uiso 1 1 calc R
C55 C 0.78379(15) 0.83976(17) -0.14346(14) 0.0270(4) Uani 1 1 d .
H55A H 0.7298 0.8466 -0.1884 0.032 Uiso 1 1 calc R
C56 C 0.75530(14) 0.88500(16) -0.07424(13) 0.0225(4) Uani 1 1 d .
H56A H 0.6817 0.9230 -0.0734 0.027 Uiso 1 1 calc R
C61 C 0.71592(13) 1.06200(14) 0.02275(12) 0.0157(3) Uani 1 1 d .
C62 C 0.60186(13) 1.09365(15) 0.02045(12) 0.0191(4) Uani 1 1 d .
H62A H 0.5621 1.0363 0.0509 0.023 Uiso 1 1 calc R
C63 C 0.54469(14) 1.20649(16) -0.02500(14) 0.0249(4) Uani 1 1 d .
H63A H 0.4673 1.2249 -0.0243 0.030 Uiso 1 1 calc R
C64 C 0.59962(16) 1.29162(16) -0.07095(14) 0.0292(4) Uani 1 1 d .
H64A H 0.5607 1.3686 -0.1015 0.035 Uiso 1 1 calc R
C65 C 0.71234(16) 1.26317(17) -0.07189(14) 0.0294(4) Uani 1 1 d .
H65A H 0.7514 1.3205 -0.1039 0.035 Uiso 1 1 calc R
C66 C 0.76808(14) 1.15035(16) -0.02581(13) 0.0231(4) Uani 1 1 d .
H66A H 0.8453 1.1325 -0.0274 0.028 Uiso 1 1 calc R
C1S C 1.4151(2) 0.2694(2) 0.28981(16) 0.0441(6) Uani 1 1 d .
H1SA H 1.3439 0.2511 0.3076 0.066 Uiso 1 1 calc R
H1SB H 1.4631 0.2487 0.3447 0.066 Uiso 1 1 calc R
H1SC H 1.4478 0.2255 0.2511 0.066 Uiso 1 1 calc R
C2S C 1.40030(16) 0.39671(19) 0.23761(15) 0.0343(5) Uani 1 1 d .
H2SA H 1.3681 0.4403 0.2775 0.041 Uiso 1 1 calc R
H2SB H 1.4729 0.4148 0.2221 0.041 Uiso 1 1 calc R
C3S C 1.38513(16) 0.4043(2) 0.08397(15) 0.0340(5) Uani 1 1 d .
H3SA H 1.4064 0.3190 0.1019 0.041 Uiso 1 1 calc R
H3SB H 1.4519 0.4361 0.0704 0.041 Uiso 1 1 calc R
C4S C 1.3069(2) 0.4528(2) 0.00124(17) 0.0470(6) Uani 1 1 d .
H4SA H 1.2443 0.4152 0.0134 0.071 Uiso 1 1 calc R
H4SB H 1.3438 0.4385 -0.0509 0.071 Uiso 1 1 calc R
H4SC H 1.2814 0.5363 -0.0127 0.071 Uiso 1 1 calc R
O1S O 1.33262(11) 0.43520(12) 0.15573(10) 0.0329(3) Uani 1 1 d .

loop_
_atom_site_aniso_label
_atom_site_aniso_U_11
_atom_site_aniso_U_22
_atom_site_aniso_U_33
_atom_site_aniso_U_23
_atom_site_aniso_U_13
_atom_site_aniso_U_12
Co1 0.01591(10) 0.01699(12) 0.01273(13) -0.00463(9) -0.00096(8) -0.00403(8)
Co2 0.01314(9) 0.01651(12) 0.01611(13) -0.00756(10) 0.00102(8) -0.00309(8)
P1 0.01260(16) 0.0132(2) 0.0128(2) -0.00531(17) 0.00039(14) -0.00379(14)
P2 0.01306(16) 0.01236(19) 0.0129(2) -0.00497(17) 0.00063(14) -0.00446(14)
P3 0.01285(16) 0.0134(2) 0.0136(2) -0.00530(17) -0.00045(14) -0.00471(14)
C1 0.0190(7) 0.0260(10) 0.0164(10) -0.0070(8) 0.0000(6) -0.0032(7)
O1 0.0307(7) 0.0284(7) 0.0237(8) -0.0028(6) 0.0042(6) -0.0140(6)
C2 0.0277(9) 0.0263(10) 0.0209(11) -0.0071(8) -0.0037(7) -0.0045(7)
O2 0.0607(10) 0.0436(9) 0.0309(9) -0.0234(8) -0.0089(7) -0.0103(8)
C3 0.0231(8) 0.0211(9) 0.0228(11) -0.0040(8) -0.0027(7) -0.0063(7)
O3 0.0228(6) 0.0302(8) 0.0500(10) -0.0058(7) -0.0062(6) 0.0010(6)
C4 0.0175(7) 0.0295(10) 0.0267(11) -0.0141(9) -0.0027(7) -0.0006(7)
O4 0.0364(7) 0.0362(9) 0.0562(11) -0.0337(8) -0.0097(7) -0.0004(6)
C5 0.0165(7) 0.0255(9) 0.0202(10) -0.0081(8) -0.0012(6) -0.0009(6)
O5 0.0218(6) 0.0336(8) 0.0321(9) -0.0014(7) 0.0043(6) -0.0101(5)
C6 0.0200(7) 0.0214(9) 0.0248(11) -0.0104(8) 0.0021(7) -0.0034(6)
O6 0.0275(7) 0.0390(8) 0.0284(9) -0.0115(7) -0.0078(6) 0.0056(6)
B1 0.0151(7) 0.0168(9) 0.0138(10) -0.0057(8) 0.0001(6) -0.0061(6)
C7 0.0149(6) 0.0177(8) 0.0138(9) -0.0042(7) -0.0022(6) -0.0049(6)
C8 0.0164(7) 0.0149(8) 0.0121(9) -0.0049(7) 0.0015(6) -0.0059(6)
C11 0.0167(7) 0.0139(8) 0.0165(9) -0.0054(7) 0.0034(6) -0.0046(6)
C12 0.0188(7) 0.0210(9) 0.0214(10) -0.0088(8) 0.0002(7) -0.0028(6)
C13 0.0188(8) 0.0280(10) 0.0318(12) -0.0083(9) 0.0013(7) 0.0006(7)
C14 0.0270(9) 0.0269(10) 0.0397(13) -0.0151(10) 0.0095(8) 0.0010(7)
C15 0.0335(10) 0.0324(11) 0.0397(13) -0.0263(10) 0.0085(9) -0.0053(8)
C16 0.0217(8) 0.0274(10) 0.0316(12) -0.0185(9) 0.0023(7) -0.0058(7)
C21 0.0166(7) 0.0159(8) 0.0134(9) -0.0073(7) 0.0017(6) -0.0066(6)
C22 0.0218(7) 0.0181(8) 0.0188(10) -0.0044(7) -0.0005(7) -0.0055(6)
C23 0.0316(9) 0.0180(9) 0.0209(11) -0.0009(8) 0.0003(7) -0.0103(7)
C24 0.0288(9) 0.0271(10) 0.0233(11) -0.0090(8) 0.0068(7) -0.0181(7)
C25 0.0194(7) 0.0279(10) 0.0286(11) -0.0104(9) 0.0041(7) -0.0119(7)
C26 0.0183(7) 0.0181(8) 0.0199(10) -0.0056(7) 0.0016(6) -0.0074(6)
C31 0.0151(6) 0.0129(8) 0.0217(10) -0.0059(7) -0.0020(6) -0.0055(6)
C32 0.0217(8) 0.0234(9) 0.0215(10) -0.0049(8) -0.0027(7) -0.0107(7)
C33 0.0288(9) 0.0286(10) 0.0247(11) -0.0027(9) -0.0116(8) -0.0123(8)
C34 0.0187(8) 0.0307(11) 0.0427(14) -0.0063(10) -0.0112(8) -0.0056(7)
C35 0.0154(7) 0.0358(11) 0.0398(13) -0.0134(10) 0.0006(8) -0.0034(7)
C36 0.0176(7) 0.0250(9) 0.0240(11) -0.0085(8) -0.0015(7) -0.0046(6)
C41 0.0191(7) 0.0133(8) 0.0156(9) -0.0054(7) 0.0025(6) -0.0058(6)
C42 0.0246(8) 0.0213(9) 0.0234(11) -0.0103(8) 0.0002(7) -0.0081(7)
C43 0.0391(10) 0.0229(10) 0.0321(12) -0.0161(9) 0.0035(9) -0.0130(8)
C44 0.0411(10) 0.0170(9) 0.0328(13) -0.0117(9) 0.0050(9) -0.0040(8)
C45 0.0275(8) 0.0208(9) 0.0238(11) -0.0083(8) -0.0002(7) 0.0016(7)
C46 0.0216(7) 0.0187(9) 0.0182(10) -0.0083(7) 0.0002(6) -0.0050(6)
C51 0.0195(7) 0.0147(8) 0.0138(9) -0.0040(7) 0.0031(6) -0.0082(6)
C52 0.0206(7) 0.0261(9) 0.0187(10) -0.0102(8) 0.0023(7) -0.0071(7)
C53 0.0259(8) 0.0283(10) 0.0270(11) -0.0132(9) 0.0078(7) -0.0061(7)
C54 0.0384(10) 0.0255(10) 0.0217(11) -0.0151(8) 0.0077(8) -0.0119(8)
C55 0.0336(9) 0.0321(11) 0.0213(11) -0.0148(9) -0.0021(8) -0.0100(8)
C56 0.0230(8) 0.0263(10) 0.0211(10) -0.0118(8) -0.0006(7) -0.0055(7)
C61 0.0212(7) 0.0178(8) 0.0094(9) -0.0058(7) -0.0011(6) -0.0051(6)
C62 0.0203(7) 0.0191(9) 0.0183(10) -0.0058(7) -0.0046(6) -0.0054(6)
C63 0.0231(8) 0.0243(10) 0.0259(11) -0.0086(8) -0.0079(7) -0.0013(7)
C64 0.0374(10) 0.0175(9) 0.0267(12) -0.0029(8) -0.0071(8) 0.0001(8)
C65 0.0373(10) 0.0203(10) 0.0258(12) -0.0001(8) 0.0029(8) -0.0090(8)
C66 0.0249(8) 0.0222(9) 0.0208(10) -0.0048(8) 0.0034(7) -0.0065(7)
C1S 0.0598(15) 0.0459(14) 0.0241(13) -0.0078(11) -0.0009(11) -0.0130(11)
C2S 0.0318(10) 0.0422(13) 0.0338(13) -0.0211(11) 0.0008(9) -0.0045(9)
C3S 0.0322(10) 0.0417(13) 0.0299(13) -0.0155(10) 0.0035(9) -0.0064(9)
C4S 0.0517(14) 0.0530(16) 0.0316(14) -0.0083(12) -0.0082(11) -0.0107(11)
O1S 0.0297(7) 0.0370(8) 0.0312(9) -0.0138(7) -0.0006(6) -0.0016(6)

loop_
_atom_type_symbol
_atom_type_description
_atom_type_scat_dispersion_real
_atom_type_scat_dispersion_imag
_atom_type_scat_source
C C 0.0033 0.0016 'International Tables Vol C Tables 4.2.6.8 and 6.1.1.4'
H H 0.0000 0.0000 'International Tables Vol C Tables 4.2.6.8 and 6.1.1.4'
O O 0.0106 0.0060 'International Tables Vol C Tables 4.2.6.8 and 6.1.1.4'
B B 0.0013 0.0007 'International Tables Vol C Tables 4.2.6.8 and 6.1.1.4'
P P 0.1023 0.0942 'International Tables Vol C Tables 4.2.6.8 and 6.1.1.4'
Co Co 0.3494 0.9721 'International Tables Vol C Tables 4.2.6.8 and 6.1.1.4'

loop_
_geom_angle_atom_site_label_1
_geom_angle_atom_site_label_2
_geom_angle_atom_site_label_3
_geom_angle
C3 Co1 C2 99.56(9)
C3 Co1 C1 98.29(8)
C2 Co1 C1 113.10(9)
C3 Co1 P1 105.06(7)
C2 Co1 P1 118.60(7)
C1 Co1 P1 117.53(6)
C3 Co1 Co2 156.04(6)
C2 Co1 Co2 89.72(6)
C1 Co1 Co2 98.26(6)
P1 Co1 Co2 51.575(19)
C6 Co2 C5 94.85(8)
C6 Co2 C4 101.46(9)
C5 Co2 C4 118.34(9)
C6 Co2 P1 105.35(6)
C5 Co2 P1 119.66(6)
C4 Co2 P1 112.32(6)
C6 Co2 Co1 153.60(6)
C5 Co2 Co1 88.45(6)
C4 Co2 Co1 99.93(6)
P1 Co2 Co1 51.57(3)
Co1 P1 Co2 76.85(3)
Co1 P1 P2 122.05(3)
Co2 P1 P2 113.48(3)
Co1 P1 P3 127.07(3)
Co2 P1 P3 121.30(3)
P2 P1 P3 97.03(3)
C7 P2 C21 110.94(8)
C7 P2 C11 111.77(8)
C21 P2 C11 106.46(8)
C7 P2 P1 107.49(7)
C21 P2 P1 105.96(6)
C11 P2 P1 114.10(6)
C8 P3 C41 113.41(8)
C8 P3 C31 108.69(8)
C41 P3 C31 107.13(8)
C8 P3 P1 111.08(6)
C41 P3 P1 107.05(6)
C31 P3 P1 109.35(6)
O1 C1 Co1 173.48(16)
O2 C2 Co1 176.30(17)
O3 C3 Co1 179.5(2)
O4 C4 Co2 175.76(16)
O5 C5 Co2 175.65(16)
O6 C6 Co2 178.11(18)
C61 B1 C51 107.45(14)
C61 B1 C7 109.78(12)
C51 B1 C7 107.22(13)
C61 B1 C8 111.05(14)
C51 B1 C8 108.34(12)
C7 B1 C8 112.78(14)
B1 C7 P2 117.19(11)
B1 C7 H7A 108.0
P2 C7 H7A 108.0
B1 C7 H7B 108.0
P2 C7 H7B 108.0
H7A C7 H7B 107.2
B1 C8 P3 125.28(11)
B1 C8 H8A 106.0
P3 C8 H8A 106.0
B1 C8 H8B 106.0
P3 C8 H8B 106.0
H8A C8 H8B 106.3
C16 C11 C12 119.95(15)
C16 C11 P2 117.72(12)
C12 C11 P2 122.33(13)
C11 C12 C13 119.44(17)
C11 C12 H12A 120.3
C13 C12 H12A 120.3
C14 C13 C12 120.37(17)
C14 C13 H13A 119.8
C12 C13 H13A 119.8
C13 C14 C15 120.09(17)
C13 C14 H14A 120.0
C15 C14 H14A 120.0
C14 C15 C16 120.16(19)
C14 C15 H15A 119.9
C16 C15 H15A 119.9
C15 C16 C11 119.99(17)
C15 C16 H16A 120.0
C11 C16 H16A 120.0
C22 C21 C26 120.05(15)
C22 C21 P2 119.57(12)
C26 C21 P2 120.36(13)
C23 C22 C21 119.64(16)
C23 C22 H22A 120.2
C21 C22 H22A 120.2
C24 C23 C22 120.05(17)
C24 C23 H23A 120.0
C22 C23 H23A 120.0
C23 C24 C25 120.36(17)
C23 C24 H24A 119.8
C25 C24 H24A 119.8
C24 C25 C26 120.16(16)
C24 C25 H25A 119.9
C26 C25 H25A 119.9
C25 C26 C21 119.73(16)
C25 C26 H26A 120.1
C21 C26 H26A 120.1
C36 C31 C32 119.59(15)
C36 C31 P3 120.23(14)
C32 C31 P3 120.16(13)
C33 C32 C31 120.05(17)
C33 C32 H32A 120.0
C31 C32 H32A 120.0
C34 C33 C32 119.99(19)
C34 C33 H33A 120.0
C32 C33 H33A 120.0
C35 C34 C33 120.35(17)
C35 C34 H34A 119.8
C33 C34 H34A 119.8
C34 C35 C36 120.28(18)
C34 C35 H35A 119.9
C36 C35 H35A 119.9
C31 C36 C35 119.72(18)
C31 C36 H36A 120.1
C35 C36 H36A 120.1
C46 C41 C42 119.80(15)
C46 C41 P3 118.44(13)
C42 C41 P3 121.75(13)
C43 C42 C41 119.58(17)
C43 C42 H42A 120.2
C41 C42 H42A 120.2
C44 C43 C42 120.34(18)
C44 C43 H43A 119.8
C42 C43 H43A 119.8
C43 C44 C45 120.07(17)
C43 C44 H44A 120.0
C45 C44 H44A 120.0
C44 C45 C46 120.38(17)
C44 C45 H45A 119.8
C46 C45 H45A 119.8
C45 C46 C41 119.83(16)
C45 C46 H46A 120.1
C41 C46 H46A 120.1
C52 C51 C56 115.24(16)
C52 C51 B1 126.36(15)
C56 C51 B1 118.38(14)
C53 C52 C51 122.72(17)
C53 C52 H52A 118.6
C51 C52 H52A 118.6
C54 C53 C52 120.13(17)
C54 C53 H53A 119.9
C52 C53 H53A 119.9
C53 C54 C55 119.07(18)
C53 C54 H54A 120.5
C55 C54 H54A 120.5
C54 C55 C56 120.24(18)
C54 C55 H55A 119.9
C56 C55 H55A 119.9
C55 C56 C51 122.57(16)
C55 C56 H56A 118.7
C51 C56 H56A 118.7
C66 C61 C62 115.40(15)
C66 C61 B1 119.90(14)
C62 C61 B1 124.66(15)
C63 C62 C61 122.21(17)
C63 C62 H62A 118.9
C61 C62 H62A 118.9
C64 C63 C62 120.47(17)
C64 C63 H63A 119.8
C62 C63 H63A 119.8
C63 C64 C65 119.04(17)
C63 C64 H64A 120.5
C65 C64 H64A 120.5
C64 C65 C66 119.72(18)
C64 C65 H65A 120.1
C66 C65 H65A 120.1
C65 C66 C61 123.13(17)
C65 C66 H66A 118.4
C61 C66 H66A 118.4
C2S C1S H1SA 109.5
C2S C1S H1SB 109.5
H1SA C1S H1SB 109.5
C2S C1S H1SC 109.5
H1SA C1S H1SC 109.5
H1SB C1S H1SC 109.5
O1S C2S C1S 113.78(18)
O1S C2S H2SA 108.8
C1S C2S H2SA 108.8
O1S C2S H2SB 108.8
C1S C2S H2SB 108.8
H2SA C2S H2SB 107.7
O1S C3S C4S 108.09(18)
O1S C3S H3SA 110.1
C4S C3S H3SA 110.1
O1S C3S H3SB 110.1
C4S C3S H3SB 110.1
H3SA C3S H3SB 108.4
C3S C4S H4SA 109.5
C3S C4S H4SB 109.5
H4SA C4S H4SB 109.5
C3S C4S H4SC 109.5
H4SA C4S H4SC 109.5
H4SB C4S H4SC 109.5
C3S O1S C2S 113.33(15)

loop_
_geom_bond_atom_site_label_1
_geom_bond_atom_site_label_2
_geom_bond_distance
Co1 C3 1.7647(18)
Co1 C2 1.785(2)
Co1 C1 1.799(2)
Co1 P1 2.1536(9)
Co1 Co2 2.6770(8)
Co2 C6 1.7573(19)
Co2 C5 1.774(2)
Co2 C4 1.808(2)
Co2 P1 2.1537(7)
P1 P2 2.1894(8)
P1 P3 2.2290(8)
P2 C7 1.7790(17)
P2 C21 1.7996(17)
P2 C11 1.8046(16)
P3 C8 1.7946(18)
P3 C41 1.8038(18)
P3 C31 1.8080(16)
C1 O1 1.145(2)
C2 O2 1.143(2)
C3 O3 1.146(2)
C4 O4 1.142(2)
C5 O5 1.146(2)
C6 O6 1.148(2)
B1 C61 1.636(2)
B1 C51 1.642(3)
B1 C7 1.671(2)
B1 C8 1.680(2)
C7 H7A 0.9900
C7 H7B 0.9900
C8 H8A 0.9900
C8 H8B 0.9900
C11 C16 1.392(3)
C11 C12 1.393(2)
C12 C13 1.394(2)
C12 H12A 0.9500
C13 C14 1.382(3)
C13 H13A 0.9500
C14 C15 1.384(3)
C14 H14A 0.9500
C15 C16 1.386(2)
C15 H15A 0.9500
C16 H16A 0.9500
C21 C22 1.394(2)
C21 C26 1.397(2)
C22 C23 1.391(3)
C22 H22A 0.9500
C23 C24 1.385(3)
C23 H23A 0.9500
C24 C25 1.386(3)
C24 H24A 0.9500
C25 C26 1.386(2)
C25 H25A 0.9500
C26 H26A 0.9500
C31 C36 1.392(2)
C31 C32 1.396(3)
C32 C33 1.387(2)
C32 H32A 0.9500
C33 C34 1.386(3)
C33 H33A 0.9500
C34 C35 1.374(3)
C34 H34A 0.9500
C35 C36 1.396(2)
C35 H35A 0.9500
C36 H36A 0.9500
C41 C46 1.395(2)
C41 C42 1.398(2)
C42 C43 1.391(3)
C42 H42A 0.9500
C43 C44 1.382(3)
C43 H43A 0.9500
C44 C45 1.385(3)
C44 H44A 0.9500
C45 C46 1.385(2)
C45 H45A 0.9500
C46 H46A 0.9500
C51 C52 1.397(2)
C51 C56 1.405(2)
C52 C53 1.395(3)
C52 H52A 0.9500
C53 C54 1.379(3)
C53 H53A 0.9500
C54 C55 1.383(3)
C54 H54A 0.9500
C55 C56 1.389(3)
C55 H55A 0.9500
C56 H56A 0.9500
C61 C66 1.396(3)
C61 C62 1.400(2)
C62 C63 1.394(2)
C62 H62A 0.9500
C63 C64 1.379(3)
C63 H63A 0.9500
C64 C65 1.385(3)
C64 H64A 0.9500
C65 C66 1.390(3)
C65 H65A 0.9500
C66 H66A 0.9500
C1S C2S 1.503(3)
C1S H1SA 0.9800
C1S H1SB 0.9800
C1S H1SC 0.9800
C2S O1S 1.422(3)
C2S H2SA 0.9900
C2S H2SB 0.9900
C3S O1S 1.414(3)
C3S C4S 1.500(3)
C3S H3SA 0.9900
C3S H3SB 0.9900
C4S H4SA 0.9800
C4S H4SB 0.9800
C4S H4SC 0.9800

loop_
_geom_torsion_atom_site_label_1
_geom_torsion_atom_site_label_2
_geom_torsion_atom_site_label_3
_geom_torsion_atom_site_label_4
_geom_torsion
C3 Co1 Co2 C6 47.5(2)
C2 Co1 Co2 C6 160.97(15)
C1 Co1 Co2 C6 -85.72(15)
P1 Co1 Co2 C6 33.02(14)
C3 Co1 Co2 C5 145.31(16)
C2 Co1 Co2 C5 -101.25(9)
C1 Co1 Co2 C5 12.06(8)
P1 Co1 Co2 C5 130.80(6)
C3 Co1 Co2 C4 -96.18(17)
C2 Co1 Co2 C4 17.26(9)
C1 Co1 Co2 C4 130.57(9)
P1 Co1 Co2 C4 -110.69(7)
C3 Co1 Co2 P1 14.50(15)
C2 Co1 Co2 P1 127.94(7)
C1 Co1 Co2 P1 -118.75(6)
C3 Co1 P1 Co2 -173.95(6)
C2 Co1 P1 Co2 -63.92(7)
C1 Co1 P1 Co2 78.07(7)
C3 Co1 P1 P2 76.38(7)
C2 Co1 P1 P2 -173.59(7)
C1 Co1 P1 P2 -31.59(7)
Co2 Co1 P1 P2 -109.67(3)
C3 Co1 P1 P3 -54.47(7)
C2 Co1 P1 P3 55.56(7)
C1 Co1 P1 P3 -162.44(6)
Co2 Co1 P1 P3 119.48(4)
C6 Co2 P1 Co1 -165.45(6)
C5 Co2 P1 Co1 -60.55(7)
C4 Co2 P1 Co1 84.96(7)
C6 Co2 P1 P2 -45.93(7)
C5 Co2 P1 P2 58.97(7)
C4 Co2 P1 P2 -155.52(7)
Co1 Co2 P1 P2 119.52(4)
C6 Co2 P1 P3 68.93(7)
C5 Co2 P1 P3 173.83(7)
C4 Co2 P1 P3 -40.66(8)
Co1 Co2 P1 P3 -125.63(3)
Co1 P1 P2 C7 162.35(6)
Co2 P1 P2 C7 73.53(6)
P3 P1 P2 C7 -55.10(6)
Co1 P1 P2 C21 43.68(6)
Co2 P1 P2 C21 -45.14(6)
P3 P1 P2 C21 -173.77(5)
Co1 P1 P2 C11 -73.11(7)
Co2 P1 P2 C11 -161.93(6)
P3 P1 P2 C11 69.44(7)
Co1 P1 P3 C8 146.84(6)
Co2 P1 P3 C8 -115.93(6)
P2 P1 P3 C8 7.08(6)
Co1 P1 P3 C41 -88.84(7)
Co2 P1 P3 C41 8.38(7)
P2 P1 P3 C41 131.40(6)
Co1 P1 P3 C31 26.89(7)
Co2 P1 P3 C31 124.12(6)
P2 P1 P3 C31 -112.87(6)
C3 Co1 C1 O1 53.1(14)
C2 Co1 C1 O1 -51.0(14)
P1 Co1 C1 O1 165.0(14)
Co2 Co1 C1 O1 -144.3(14)
C3 Co1 C2 O2 -40(3)
C1 Co1 C2 O2 64(3)
P1 Co1 C2 O2 -153(3)
Co2 Co1 C2 O2 163(3)
C2 Co1 C3 O3 95(24)
C1 Co1 C3 O3 -20(24)
P1 Co1 C3 O3 -141(24)
Co2 Co1 C3 O3 -153(24)
C6 Co2 C4 O4 22(3)
C5 Co2 C4 O4 -80(3)
P1 Co2 C4 O4 134(3)
Co1 Co2 C4 O4 -173(3)
C6 Co2 C5 O5 0(2)
C4 Co2 C5 O5 106(2)
P1 Co2 C5 O5 -111(2)
Co1 Co2 C5 O5 -154(2)
C5 Co2 C6 O6 -5(5)
C4 Co2 C6 O6 -125(5)
P1 Co2 C6 O6 117(5)
Co1 Co2 C6 O6 91(5)
C61 B1 C7 P2 -146.33(12)
C51 B1 C7 P2 97.24(14)
C8 B1 C7 P2 -21.93(18)
C21 P2 C7 B1 -173.44(12)
C11 P2 C7 B1 -54.78(15)
P1 P2 C7 B1 71.15(13)
C61 B1 C8 P3 82.12(17)
C51 B1 C8 P3 -160.10(12)
C7 B1 C8 P3 -41.58(19)
C41 P3 C8 B1 -76.94(15)
C31 P3 C8 B1 164.04(13)
P1 P3 C8 B1 43.69(15)
C7 P2 C11 C16 -57.33(17)
C21 P2 C11 C16 63.95(16)
P1 P2 C11 C16 -179.55(13)
C7 P2 C11 C12 121.43(15)
C21 P2 C11 C12 -117.29(15)
P1 P2 C11 C12 -0.79(17)
C16 C11 C12 C13 1.1(3)
P2 C11 C12 C13 -177.69(14)
C11 C12 C13 C14 -1.0(3)
C12 C13 C14 C15 0.0(3)
C13 C14 C15 C16 0.9(3)
C14 C15 C16 C11 -0.9(3)
C12 C11 C16 C15 -0.1(3)
P2 C11 C16 C15 178.69(16)
C7 P2 C21 C22 160.40(14)
C11 P2 C21 C22 38.58(16)
P1 P2 C21 C22 -83.24(14)
C7 P2 C21 C26 -20.98(16)
C11 P2 C21 C26 -142.80(14)
P1 P2 C21 C26 95.38(14)
C26 C21 C22 C23 -0.9(3)
P2 C21 C22 C23 177.72(14)
C21 C22 C23 C24 0.4(3)
C22 C23 C24 C25 0.5(3)
C23 C24 C25 C26 -0.9(3)
C24 C25 C26 C21 0.3(3)
C22 C21 C26 C25 0.5(3)
P2 C21 C26 C25 -178.08(14)
C8 P3 C31 C36 13.14(16)
C41 P3 C31 C36 -109.76(15)
P1 P3 C31 C36 134.56(13)
C8 P3 C31 C32 -168.40(14)
C41 P3 C31 C32 68.70(16)
P1 P3 C31 C32 -46.99(15)
C36 C31 C32 C33 -1.3(3)
P3 C31 C32 C33 -179.75(14)
C31 C32 C33 C34 0.3(3)
C32 C33 C34 C35 0.7(3)
C33 C34 C35 C36 -0.7(3)
C32 C31 C36 C35 1.3(3)
P3 C31 C36 C35 179.71(14)
C34 C35 C36 C31 -0.3(3)
C8 P3 C41 C46 51.46(16)
C31 P3 C41 C46 171.38(14)
P1 P3 C41 C46 -71.42(15)
C8 P3 C41 C42 -127.32(15)
C31 P3 C41 C42 -7.41(17)
P1 P3 C41 C42 109.80(15)
C46 C41 C42 C43 0.0(3)
P3 C41 C42 C43 178.73(15)
C41 C42 C43 C44 -0.6(3)
C42 C43 C44 C45 0.5(3)
C43 C44 C45 C46 0.3(3)
C44 C45 C46 C41 -1.0(3)
C42 C41 C46 C45 0.9(3)
P3 C41 C46 C45 -177.96(14)
C61 B1 C51 C52 132.96(17)
C7 B1 C51 C52 -109.09(18)
C8 B1 C51 C52 12.9(2)
C61 B1 C51 C56 -48.7(2)
C7 B1 C51 C56 69.27(19)
C8 B1 C51 C56 -168.74(15)
C56 C51 C52 C53 1.2(3)
B1 C51 C52 C53 179.59(17)
C51 C52 C53 C54 -1.2(3)
C52 C53 C54 C55 0.2(3)
C53 C54 C55 C56 0.6(3)
C54 C55 C56 C51 -0.6(3)
C52 C51 C56 C55 -0.3(3)
B1 C51 C56 C55 -178.86(17)
C51 B1 C61 C66 -71.56(19)
C7 B1 C61 C66 172.16(15)
C8 B1 C61 C66 46.8(2)
C51 B1 C61 C62 106.13(18)
C7 B1 C61 C62 -10.2(2)
C8 B1 C61 C62 -135.55(17)
C66 C61 C62 C63 -1.8(3)
B1 C61 C62 C63 -179.59(17)
C61 C62 C63 C64 0.9(3)
C62 C63 C64 C65 0.5(3)
C63 C64 C65 C66 -0.8(3)
C64 C65 C66 C61 -0.2(3)
C62 C61 C66 C65 1.5(3)
B1 C61 C66 C65 179.38(18)
C4S C3S O1S C2S -178.25(18)
C1S C2S O1S C3S -75.6(2)
